data_4327851
loop_
_publ_author_name
'Cai-Hong Zhan'
'Fei Wang'
'Yao Kang'
'Jian Zhang'

_publ_section_title
;
 Lanthanide-Thiophene-2,5-dicarboxylate Frameworks: Ionothermal Synthesis,
 Helical Structures, Photoluminescent Properties, and
 Single-Crystal-to-Single-Crystal Guest Exchange
;
_journal_name_full 'Inorganic Chemistry'
_journal_page_first 523
_journal_page_last 530
_journal_paper_doi 10.1021/ic201986m
_journal_volume 51
_journal_year 2012
_chemical_formula_moiety 'C17 H18 Gd N O9 S2'
_chemical_formula_sum 'C17 H18 Gd N O9 S2'
_chemical_formula_weight 601.69
_chemical_name_systematic
; 
 ? 
;
_space_group_IT_number 14
_symmetry_cell_setting monoclinic
_symmetry_space_group_name_Hall '-P 2ybc'
_symmetry_space_group_name_H-M 'P 1 21/c 1'
_atom_sites_solution_hydrogens geom
_atom_sites_solution_primary direct
_atom_sites_solution_secondary difmap
_audit_creation_method SHELXL-97
_cell_angle_alpha 90.00
_cell_angle_beta 112.497(2)
_cell_angle_gamma 90.00
_cell_formula_units_Z 4
_cell_length_a 11.6054(4)
_cell_length_b 16.2662(5)
_cell_length_c 12.0479(4)
_cell_measurement_reflns_used 4147
_cell_measurement_temperature 293(2)
_cell_measurement_theta_max 21.73
_cell_measurement_theta_min 2.22
_cell_volume 2101.27(12)
_computing_cell_refinement 'Bruker SMART'
_computing_data_collection 'Bruker SMART'
_computing_data_reduction 'Bruker SAINT'
_computing_molecular_graphics 'Bruker SHELXTL'
_computing_publication_material 'Bruker SHELXTL'
_computing_structure_refinement 'SHELXL-97 (Sheldrick, 1997)'
_computing_structure_solution 'SHELXS-97 (Sheldrick, 1990)'
_diffrn_ambient_temperature 293(2)
_diffrn_detector_area_resol_mean none
_diffrn_measured_fraction_theta_full 0.985
_diffrn_measured_fraction_theta_max 0.985
_diffrn_measurement_device_type 'CCD area detector'
_diffrn_measurement_method 'phi and omega scans'
_diffrn_radiation_monochromator graphite
_diffrn_radiation_source 'fine-focus sealed tube'
_diffrn_radiation_type MoK\a
_diffrn_radiation_wavelength 0.71073
_diffrn_reflns_av_R_equivalents 0.0463
_diffrn_reflns_av_sigmaI/netI 0.0508
_diffrn_reflns_limit_h_max 14
_diffrn_reflns_limit_h_min -14
_diffrn_reflns_limit_k_max 17
_diffrn_reflns_limit_k_min -19
_diffrn_reflns_limit_l_max 15
_diffrn_reflns_limit_l_min -15
_diffrn_reflns_number 18933
_diffrn_reflns_theta_full 26.42
_diffrn_reflns_theta_max 26.42
_diffrn_reflns_theta_min 1.90
_diffrn_standards_decay_% none
_diffrn_standards_interval_count none
_diffrn_standards_interval_time none
_diffrn_standards_number none
_exptl_absorpt_coefficient_mu 3.404
_exptl_absorpt_correction_type none
_exptl_crystal_density_diffrn 1.902
_exptl_crystal_density_meas 1.911
_exptl_crystal_description block
_exptl_crystal_F_000 1180
_exptl_crystal_size_max .24
_exptl_crystal_size_mid .21
_exptl_crystal_size_min .16
_refine_diff_density_max 0.631
_refine_diff_density_min -0.776
_refine_diff_density_rms 0.129
_refine_ls_extinction_method none
_refine_ls_goodness_of_fit_ref 1.037
_refine_ls_hydrogen_treatment mixed
_refine_ls_matrix_type full
_refine_ls_number_parameters 271
_refine_ls_number_reflns 4259
_refine_ls_number_restraints 0
_refine_ls_restrained_S_all 1.037
_refine_ls_R_factor_all 0.0497
_refine_ls_R_factor_gt 0.0328
_refine_ls_shift/su_max 0.000
_refine_ls_shift/su_mean 0.000
_refine_ls_structure_factor_coef Fsqd
_refine_ls_weighting_details 'calc w=1/[\s^2^(Fo^2^)+(0.0308P)^2^+0.0000P] where P=(Fo^2^+2Fc^2^)/3'
_refine_ls_weighting_scheme calc
_refine_ls_wR_factor_gt 0.0648
_refine_ls_wR_factor_ref 0.0707
_reflns_number_gt 3273
_reflns_number_total 4259
_reflns_threshold_expression >2sigma(I)
_cod_data_source_file ic201986m_si_002_01.cif
_cod_data_source_block 1
_cod_database_code 4327851

loop_
_symmetry_equiv_pos_as_xyz
'x, y, z'
'-x, y+1/2, -z+1/2'
'-x, -y, -z'
'x, -y-1/2, z-1/2'

loop_
_atom_site_label
_atom_site_type_symbol
_atom_site_fract_x
_atom_site_fract_y
_atom_site_fract_z
_atom_site_U_iso_or_equiv
_atom_site_adp_type
_atom_site_occupancy
_atom_site_symmetry_multiplicity
_atom_site_calc_flag
_atom_site_refinement_flags
Gd1 Gd 0.194172(18) 0.027350(13) 0.078247(18) 0.02128(8) Uani 1 1 d .
S1 S 0.05329(10) 0.21858(8) -0.28804(11) 0.0340(3) Uani 1 1 d .
S2 S 0.48992(11) 0.28305(8) 0.25164(11) 0.0368(3) Uani 1 1 d .
O1 O 0.1317(3) 0.0779(2) -0.1212(3) 0.0354(8) Uani 1 1 d .
O2 O -0.0589(3) 0.03046(19) -0.1540(3) 0.0406(9) Uani 1 1 d .
O3 O 0.0562(3) 0.36320(18) -0.4316(3) 0.0338(8) Uani 1 1 d .
O4 O -0.1424(3) 0.40046(19) -0.4758(3) 0.0371(8) Uani 1 1 d .
O5 O 0.2750(3) 0.1044(2) 0.2793(3) 0.0396(8) Uani 1 1 d .
O6 O 0.3393(3) 0.1400(2) 0.1365(3) 0.0432(9) Uani 1 1 d .
O7 O 0.6473(3) 0.4335(2) 0.2923(3) 0.0365(8) Uani 1 1 d .
O8 O 0.6231(3) 0.47571(19) 0.4575(3) 0.0339(8) Uani 1 1 d .
O9 O 0.8736(5) -0.0533(4) 0.5849(4) 0.1109(19) Uani 1 1 d .
H9B H 0.8744 -0.0784 0.6442 0.166 Uiso 1 1 calc R
C1 C -0.0412(4) 0.1526(3) -0.2508(4) 0.0273(11) Uani 1 1 d .
C2 C -0.1628(4) 0.1766(3) -0.2980(4) 0.0375(12) Uani 1 1 d .
H2A H -0.2271 0.1485 -0.2863 0.045 Uiso 1 1 calc R
C3 C -0.1797(4) 0.2490(3) -0.3668(4) 0.0366(12) Uani 1 1 d .
H3A H -0.2567 0.2740 -0.4057 0.044 Uiso 1 1 calc R
C4 C -0.0715(4) 0.2783(3) -0.3703(4) 0.0278(11) Uani 1 1 d .
C5 C 0.0148(5) 0.0821(3) -0.1701(4) 0.0300(11) Uani 1 1 d .
C6 C -0.0506(4) 0.3533(3) -0.4304(4) 0.0277(11) Uani 1 1 d .
C7 C 0.3941(4) 0.2280(3) 0.3031(4) 0.0319(11) Uani 1 1 d .
C8 C 0.3839(4) 0.2645(3) 0.4008(4) 0.0389(13) Uani 1 1 d .
H8A H 0.3364 0.2432 0.4412 0.047 Uiso 1 1 calc R
C9 C 0.4527(4) 0.3374(3) 0.4339(4) 0.0346(12) Uani 1 1 d .
H9A H 0.4545 0.3703 0.4976 0.041 Uiso 1 1 calc R
C10 C 0.5168(4) 0.3549(3) 0.3624(4) 0.0314(11) Uani 1 1 d .
C11 C 0.3332(4) 0.1525(3) 0.2373(4) 0.0343(12) Uani 1 1 d .
C12 C 0.6001(4) 0.4257(3) 0.3709(4) 0.0301(11) Uani 1 1 d .
C13 C 0.7837(6) -0.0472(4) 0.3661(6) 0.0703(19) Uani 1 1 d .
H13A H 0.8661 -0.0461 0.3633 0.084 Uiso 1 1 calc R
H13B H 0.7301 -0.0783 0.2970 0.084 Uiso 1 1 calc R
C14 C 0.7925(7) -0.0938(5) 0.4791(6) 0.097(2) Uani 1 1 d .
H14A H 0.7101 -0.0983 0.4813 0.116 Uiso 1 1 calc R
H14B H 0.8232 -0.1489 0.4766 0.116 Uiso 1 1 calc R
C15 C 0.6897(7) 0.0598(4) 0.2238(5) 0.091(2) Uani 1 1 d .
H15A H 0.6567 0.1147 0.2116 0.137 Uiso 1 1 calc R
H15B H 0.6252 0.0218 0.1794 0.137 Uiso 1 1 calc R
H15C H 0.7571 0.0562 0.1964 0.137 Uiso 1 1 calc R
C16 C 0.8367(6) 0.0972(5) 0.4190(6) 0.093(3) Uani 1 1 d .
H16A H 0.8038 0.1520 0.4108 0.140 Uiso 1 1 calc R
H16B H 0.9006 0.0949 0.3869 0.140 Uiso 1 1 calc R
H16C H 0.8714 0.0823 0.5025 0.140 Uiso 1 1 calc R
C17 C 0.6308(6) 0.0477(5) 0.3972(7) 0.105(3) Uani 1 1 d .
H17A H 0.6021 0.1036 0.3880 0.158 Uiso 1 1 calc R
H17B H 0.6602 0.0325 0.4805 0.158 Uiso 1 1 calc R
H17C H 0.5633 0.0121 0.3513 0.158 Uiso 1 1 calc R
N1 N 0.7358(4) 0.0394(3) 0.3529(4) 0.0560(13) Uani 1 1 d .

loop_
_atom_site_aniso_label
_atom_site_aniso_U_11
_atom_site_aniso_U_22
_atom_site_aniso_U_33
_atom_site_aniso_U_23
_atom_site_aniso_U_13
_atom_site_aniso_U_12
Gd1 0.02440(13) 0.01575(14) 0.02510(13) -0.00005(10) 0.01105(10) 0.00019(10)
S1 0.0285(7) 0.0270(7) 0.0468(8) 0.0135(6) 0.0148(6) 0.0006(5)
S2 0.0409(7) 0.0355(8) 0.0398(7) -0.0131(6) 0.0220(6) -0.0126(6)
O1 0.0347(19) 0.040(2) 0.0314(18) 0.0105(16) 0.0126(16) 0.0078(16)
O2 0.053(2) 0.027(2) 0.055(2) 0.0085(17) 0.0360(19) -0.0005(17)
O3 0.0303(18) 0.0218(19) 0.053(2) 0.0078(16) 0.0199(16) -0.0033(15)
O4 0.0348(19) 0.024(2) 0.051(2) 0.0142(16) 0.0154(17) 0.0023(16)
O5 0.045(2) 0.037(2) 0.040(2) -0.0064(17) 0.0199(17) -0.0131(17)
O6 0.052(2) 0.038(2) 0.051(2) -0.0214(18) 0.0329(18) -0.0187(17)
O7 0.0375(19) 0.042(2) 0.0372(19) -0.0083(17) 0.0223(16) -0.0119(17)
O8 0.0318(18) 0.028(2) 0.045(2) -0.0101(16) 0.0184(16) -0.0050(15)
O9 0.116(4) 0.162(6) 0.063(3) 0.008(3) 0.044(3) 0.006(4)
C1 0.030(3) 0.024(3) 0.029(3) 0.009(2) 0.013(2) -0.003(2)
C2 0.031(3) 0.032(3) 0.054(3) 0.011(3) 0.022(3) -0.005(2)
C3 0.031(3) 0.027(3) 0.054(3) 0.016(3) 0.019(2) 0.005(2)
C4 0.029(3) 0.018(3) 0.036(3) 0.010(2) 0.012(2) 0.002(2)
C5 0.044(3) 0.024(3) 0.030(3) 0.000(2) 0.022(2) -0.002(2)
C6 0.032(3) 0.020(3) 0.028(3) 0.002(2) 0.008(2) -0.002(2)
C7 0.034(3) 0.028(3) 0.034(3) -0.009(2) 0.014(2) -0.011(2)
C8 0.040(3) 0.040(3) 0.041(3) -0.007(3) 0.021(3) -0.012(3)
C9 0.036(3) 0.033(3) 0.034(3) -0.008(2) 0.014(2) -0.005(2)
C10 0.030(3) 0.025(3) 0.040(3) -0.004(2) 0.015(2) -0.002(2)
C11 0.028(3) 0.034(3) 0.040(3) -0.006(3) 0.012(2) -0.004(2)
C12 0.020(2) 0.028(3) 0.036(3) -0.004(2) 0.003(2) 0.002(2)
C13 0.093(5) 0.066(5) 0.055(4) 0.001(4) 0.033(4) 0.010(4)
C14 0.116(6) 0.114(7) 0.074(5) -0.007(5) 0.052(5) 0.001(6)
C15 0.120(6) 0.090(6) 0.049(4) 0.018(4) 0.016(4) -0.008(5)
C16 0.080(5) 0.096(6) 0.091(6) -0.036(5) 0.017(4) -0.034(5)
C17 0.066(5) 0.141(8) 0.113(7) -0.009(6) 0.039(5) 0.024(5)
N1 0.052(3) 0.064(4) 0.049(3) -0.008(3) 0.016(3) 0.000(3)

loop_
_atom_type_symbol
_atom_type_description
_atom_type_scat_dispersion_real
_atom_type_scat_dispersion_imag
_atom_type_scat_source
C C 0.0033 0.0016 'International Tables Vol C Tables 4.2.6.8 and 6.1.1.4'
H H 0.0000 0.0000 'International Tables Vol C Tables 4.2.6.8 and 6.1.1.4'
Gd Gd -0.1653 3.9035 'International Tables Vol C Tables 4.2.6.8 and 6.1.1.4'
N N 0.0061 0.0033 'International Tables Vol C Tables 4.2.6.8 and 6.1.1.4'
O O 0.0106 0.0060 'International Tables Vol C Tables 4.2.6.8 and 6.1.1.4'
S S 0.1246 0.1234 'International Tables Vol C Tables 4.2.6.8 and 6.1.1.4'

loop_
_geom_angle_atom_site_label_1
_geom_angle_atom_site_label_2
_geom_angle_atom_site_label_3
_geom_angle
_geom_angle_site_symmetry_1
_geom_angle_site_symmetry_3
O2 Gd1 O4 76.93(11) 3 2_544
O2 Gd1 O3 77.04(11) 3 4_566
O4 Gd1 O3 126.81(10) 2_544 4_566
O2 Gd1 O1 123.58(11) 3 .
O4 Gd1 O1 81.70(11) 2_544 .
O3 Gd1 O1 75.54(11) 4_566 .
O2 Gd1 O6 134.81(11) 3 .
O4 Gd1 O6 145.93(10) 2_544 .
O3 Gd1 O6 79.99(11) 4_566 .
O1 Gd1 O6 86.54(11) . .
O2 Gd1 O7 87.31(11) 3 2_645
O4 Gd1 O7 76.47(11) 2_544 2_645
O3 Gd1 O7 146.41(11) 4_566 2_645
O1 Gd1 O7 136.61(10) . 2_645
O6 Gd1 O7 91.02(12) . 2_645
O2 Gd1 O8 133.92(11) 3 2_645
O4 Gd1 O8 71.04(10) 2_544 2_645
O3 Gd1 O8 149.04(10) 4_566 2_645
O1 Gd1 O8 83.76(10) . 2_645
O6 Gd1 O8 75.97(10) . 2_645
O7 Gd1 O8 53.84(10) 2_645 2_645
O2 Gd1 O5 83.31(11) 3 .
O4 Gd1 O5 148.07(11) 2_544 .
O3 Gd1 O5 71.08(10) 4_566 .
O1 Gd1 O5 130.23(11) . .
O6 Gd1 O5 52.40(10) . .
O7 Gd1 O5 77.78(11) 2_645 .
O8 Gd1 O5 107.63(10) 2_645 .
O2 Gd1 C12 109.26(13) 3 2_645
O4 Gd1 C12 67.66(12) 2_544 2_645
O3 Gd1 C12 165.54(12) 4_566 2_645
O1 Gd1 C12 109.47(13) . 2_645
O6 Gd1 C12 86.70(12) . 2_645
O7 Gd1 C12 27.22(11) 2_645 2_645
O8 Gd1 C12 27.20(11) 2_645 2_645
O5 Gd1 C12 96.31(12) . 2_645
O2 Gd1 C11 108.88(13) 3 .
O4 Gd1 C11 160.94(12) 2_544 .
O3 Gd1 C11 72.13(12) 4_566 .
O1 Gd1 C11 108.02(13) . .
O6 Gd1 C11 26.19(11) . .
O7 Gd1 C11 85.55(13) 2_645 .
O8 Gd1 C11 93.30(12) 2_645 .
O5 Gd1 C11 26.33(11) . .
C12 Gd1 C11 93.42(13) 2_645 .
O2 Gd1 C5 101.26(12) 3 .
O4 Gd1 C5 78.50(12) 2_544 .
O3 Gd1 C5 62.41(11) 4_566 .
O1 Gd1 C5 22.71(10) . .
O6 Gd1 C5 101.68(12) . .
O7 Gd1 C5 150.92(11) 2_645 .
O8 Gd1 C5 103.75(11) 2_645 .
O5 Gd1 C5 130.48(11) . .
C12 Gd1 C5 126.66(13) 2_645 .
C11 Gd1 C5 116.82(13) . .
C4 S1 C1 91.3(2) . .
C10 S2 C7 91.4(2) . .
C5 O1 Gd1 110.5(3) . .
C5 O2 Gd1 159.6(3) . 3
C6 O3 Gd1 138.4(3) . 4_565
C6 O4 Gd1 140.0(3) . 2_554
C11 O5 Gd1 89.1(3) . .
C11 O6 Gd1 96.5(3) . .
C12 O7 Gd1 91.2(3) . 2_655
C12 O8 Gd1 90.0(3) . 2_655
C14 O9 H9B 109.5 . .
C2 C1 C5 128.3(4) . .
C2 C1 S1 112.1(3) . .
C5 C1 S1 119.5(3) . .
C1 C2 C3 111.9(4) . .
C1 C2 H2A 124.0 . .
C3 C2 H2A 124.0 . .
C4 C3 C2 112.9(4) . .
C4 C3 H3A 123.5 . .
C2 C3 H3A 123.5 . .
C3 C4 C6 128.9(4) . .
C3 C4 S1 111.7(3) . .
C6 C4 S1 119.3(3) . .
O1 C5 O2 124.3(4) . .
O1 C5 C1 118.2(4) . .
O2 C5 C1 117.5(4) . .
O1 C5 Gd1 46.8(2) . .
O2 C5 Gd1 84.5(3) . .
C1 C5 Gd1 146.3(3) . .
O4 C6 O3 126.4(4) . .
O4 C6 C4 116.4(4) . .
O3 C6 C4 117.2(4) . .
C8 C7 C11 129.8(4) . .
C8 C7 S2 111.5(3) . .
C11 C7 S2 118.7(3) . .
C7 C8 C9 112.7(4) . .
C7 C8 H8A 123.6 . .
C9 C8 H8A 123.6 . .
C10 C9 C8 112.7(4) . .
C10 C9 H9A 123.6 . .
C8 C9 H9A 123.6 . .
C9 C10 C12 128.1(4) . .
C9 C10 S2 111.6(4) . .
C12 C10 S2 120.3(3) . .
O5 C11 O6 121.6(4) . .
O5 C11 C7 121.2(4) . .
O6 C11 C7 117.2(4) . .
O5 C11 Gd1 64.6(2) . .
O6 C11 Gd1 57.4(2) . .
C7 C11 Gd1 170.0(3) . .
O8 C12 O7 122.3(4) . .
O8 C12 C10 118.9(4) . .
O7 C12 C10 118.9(4) . .
O8 C12 Gd1 62.8(2) . 2_655
O7 C12 Gd1 61.6(2) . 2_655
C10 C12 Gd1 164.2(3) . 2_655
N1 C13 C14 117.1(6) . .
N1 C13 H13A 108.0 . .
C14 C13 H13A 108.0 . .
N1 C13 H13B 108.0 . .
C14 C13 H13B 108.0 . .
H13A C13 H13B 107.3 . .
O9 C14 C13 111.4(6) . .
O9 C14 H14A 109.4 . .
C13 C14 H14A 109.4 . .
O9 C14 H14B 109.4 . .
C13 C14 H14B 109.4 . .
H14A C14 H14B 108.0 . .
N1 C15 H15A 109.5 . .
N1 C15 H15B 109.5 . .
H15A C15 H15B 109.5 . .
N1 C15 H15C 109.5 . .
H15A C15 H15C 109.5 . .
H15B C15 H15C 109.5 . .
N1 C16 H16A 109.5 . .
N1 C16 H16B 109.5 . .
H16A C16 H16B 109.5 . .
N1 C16 H16C 109.5 . .
H16A C16 H16C 109.5 . .
H16B C16 H16C 109.5 . .
N1 C17 H17A 109.5 . .
N1 C17 H17B 109.5 . .
H17A C17 H17B 109.5 . .
N1 C17 H17C 109.5 . .
H17A C17 H17C 109.5 . .
H17B C17 H17C 109.5 . .
C16 N1 C15 108.6(5) . .
C16 N1 C13 110.9(5) . .
C15 N1 C13 107.0(5) . .
C16 N1 C17 109.5(5) . .
C15 N1 C17 109.6(5) . .
C13 N1 C17 111.2(5) . .

loop_
_geom_bond_atom_site_label_1
_geom_bond_atom_site_label_2
_geom_bond_distance
_geom_bond_site_symmetry_2
Gd1 O2 2.298(3) 3
Gd1 O4 2.362(3) 2_544
Gd1 O3 2.367(3) 4_566
Gd1 O1 2.375(3) .
Gd1 O6 2.405(3) .
Gd1 O7 2.440(3) 2_645
Gd1 O8 2.467(3) 2_645
Gd1 O5 2.565(3) .
Gd1 C12 2.774(5) 2_645
Gd1 C11 2.838(5) .
Gd1 C5 3.051(5) .
S1 C4 1.710(4) .
S1 C1 1.713(4) .
S2 C10 1.711(5) .
S2 C7 1.718(4) .
O1 C5 1.257(5) .
O2 C5 1.265(5) .
O2 Gd1 2.298(3) 3
O3 C6 1.256(5) .
O3 Gd1 2.367(3) 4_565
O4 C6 1.256(5) .
O4 Gd1 2.362(3) 2_554
O5 C11 1.259(5) .
O6 C11 1.261(5) .
O7 C12 1.269(5) .
O7 Gd1 2.440(3) 2_655
O8 C12 1.268(5) .
O8 Gd1 2.467(3) 2_655
O9 C14 1.423(8) .
O9 H9B 0.8200 .
C1 C2 1.361(6) .
C1 C5 1.484(6) .
C2 C3 1.410(6) .
C2 H2A 0.9300 .
C3 C4 1.359(6) .
C3 H3A 0.9300 .
C4 C6 1.485(6) .
C7 C8 1.363(6) .
C7 C11 1.485(6) .
C8 C9 1.399(6) .
C8 H8A 0.9300 .
C9 C10 1.366(6) .
C9 H9A 0.9300 .
C10 C12 1.481(6) .
C12 Gd1 2.774(5) 2_655
C13 N1 1.500(7) .
C13 C14 1.527(9) .
C13 H13A 0.9700 .
C13 H13B 0.9700 .
C14 H14A 0.9700 .
C14 H14B 0.9700 .
C15 N1 1.476(7) .
C15 H15A 0.9600 .
C15 H15B 0.9600 .
C15 H15C 0.9600 .
C16 N1 1.475(7) .
C16 H16A 0.9600 .
C16 H16B 0.9600 .
C16 H16C 0.9600 .
C17 N1 1.513(7) .
C17 H17A 0.9600 .
C17 H17B 0.9600 .
C17 H17C 0.9600 .

loop_
_geom_hbond_atom_site_label_D
_geom_hbond_atom_site_label_H
_geom_hbond_atom_site_label_A
_geom_hbond_distance_DH
_geom_hbond_distance_HA
_geom_hbond_distance_DA
_geom_hbond_angle_DHA
_geom_hbond_site_symmetry_A
O9 H9B O5 0.82 2.29 2.916(6) 133.1 3_656

loop_
_geom_torsion_atom_site_label_1
_geom_torsion_atom_site_label_2
_geom_torsion_atom_site_label_3
_geom_torsion_atom_site_label_4
_geom_torsion
_geom_torsion_site_symmetry_1
_geom_torsion_site_symmetry_4
O2 Gd1 O1 C5 11.8(4) 3 .
O4 Gd1 O1 C5 80.0(3) 2_544 .
O3 Gd1 O1 C5 -51.5(3) 4_566 .
O6 Gd1 O1 C5 -132.0(3) . .
O7 Gd1 O1 C5 140.1(3) 2_645 .
O8 Gd1 O1 C5 151.7(3) 2_645 .
O5 Gd1 O1 C5 -100.4(3) . .
C12 Gd1 O1 C5 142.7(3) 2_645 .
C11 Gd1 O1 C5 -116.8(3) . .
O2 Gd1 O5 C11 -166.3(3) 3 .
O4 Gd1 O5 C11 141.9(3) 2_544 .
O3 Gd1 O5 C11 -87.8(3) 4_566 .
O1 Gd1 O5 C11 -37.3(3) . .
O6 Gd1 O5 C11 4.0(3) . .
O7 Gd1 O5 C11 105.0(3) 2_645 .
O8 Gd1 O5 C11 59.6(3) 2_645 .
C12 Gd1 O5 C11 84.9(3) 2_645 .
C5 Gd1 O5 C11 -67.2(3) . .
O2 Gd1 O6 C11 9.5(4) 3 .
O4 Gd1 O6 C11 -144.7(3) 2_544 .
O3 Gd1 O6 C11 69.7(3) 4_566 .
O1 Gd1 O6 C11 145.6(3) . .
O7 Gd1 O6 C11 -77.8(3) 2_645 .
O8 Gd1 O6 C11 -130.0(3) 2_645 .
O5 Gd1 O6 C11 -4.1(3) . .
C12 Gd1 O6 C11 -104.6(3) 2_645 .
C5 Gd1 O6 C11 128.6(3) . .
C4 S1 C1 C2 -1.0(4) . .
C4 S1 C1 C5 -178.0(4) . .
C5 C1 C2 C3 177.4(4) . .
S1 C1 C2 C3 0.8(5) . .
C1 C2 C3 C4 -0.1(6) . .
C2 C3 C4 C6 -178.5(4) . .
C2 C3 C4 S1 -0.7(6) . .
C1 S1 C4 C3 1.0(4) . .
C1 S1 C4 C6 179.0(4) . .
Gd1 O1 C5 O2 -36.8(5) . .
Gd1 O1 C5 C1 142.3(3) . .
Gd1 O2 C5 O1 98.5(9) 3 .
Gd1 O2 C5 C1 -80.7(10) 3 .
Gd1 O2 C5 Gd1 72.4(9) 3 .
C2 C1 C5 O1 -168.9(5) . .
S1 C1 C5 O1 7.4(6) . .
C2 C1 C5 O2 10.2(7) . .
S1 C1 C5 O2 -173.4(3) . .
C2 C1 C5 Gd1 -115.4(6) . .
S1 C1 C5 Gd1 60.9(6) . .
O2 Gd1 C5 O1 -170.0(3) 3 .
O4 Gd1 C5 O1 -96.0(3) 2_544 .
O3 Gd1 C5 O1 121.2(3) 4_566 .
O6 Gd1 C5 O1 49.2(3) . .
O7 Gd1 C5 O1 -64.9(4) 2_645 .
O8 Gd1 C5 O1 -29.0(3) 2_645 .
O5 Gd1 C5 O1 99.2(3) . .
C12 Gd1 C5 O1 -45.4(4) 2_645 .
C11 Gd1 C5 O1 71.9(3) . .
O2 Gd1 C5 O2 -19.8(3) 3 .
O4 Gd1 C5 O2 54.2(2) 2_544 .
O3 Gd1 C5 O2 -88.6(3) 4_566 .
O1 Gd1 C5 O2 150.2(5) . .
O6 Gd1 C5 O2 -160.6(2) . .
O7 Gd1 C5 O2 85.2(3) 2_645 .
O8 Gd1 C5 O2 121.1(2) 2_645 .
O5 Gd1 C5 O2 -110.6(3) . .
C12 Gd1 C5 O2 104.7(3) 2_645 .
C11 Gd1 C5 O2 -137.9(2) . .
O2 Gd1 C5 C1 113.8(5) 3 .
O4 Gd1 C5 C1 -172.2(5) 2_544 .
O3 Gd1 C5 C1 45.0(5) 4_566 .
O1 Gd1 C5 C1 -76.2(6) . .
O6 Gd1 C5 C1 -27.0(5) . .
O7 Gd1 C5 C1 -141.2(5) 2_645 .
O8 Gd1 C5 C1 -105.3(5) 2_645 .
O5 Gd1 C5 C1 23.0(6) . .
C12 Gd1 C5 C1 -121.7(5) 2_645 .
C11 Gd1 C5 C1 -4.3(6) . .
Gd1 O4 C6 O3 -2.5(8) 2_554 .
Gd1 O4 C6 C4 177.9(3) 2_554 .
Gd1 O3 C6 O4 35.2(7) 4_565 .
Gd1 O3 C6 C4 -145.2(3) 4_565 .
C3 C4 C6 O4 6.9(7) . .
S1 C4 C6 O4 -170.8(3) . .
C3 C4 C6 O3 -172.7(5) . .
S1 C4 C6 O3 9.6(6) . .
C10 S2 C7 C8 0.3(4) . .
C10 S2 C7 C11 178.5(4) . .
C11 C7 C8 C9 -177.5(5) . .
S2 C7 C8 C9 0.5(5) . .
C7 C8 C9 C10 -1.3(6) . .
C8 C9 C10 C12 -179.2(4) . .
C8 C9 C10 S2 1.5(5) . .
C7 S2 C10 C9 -1.0(4) . .
C7 S2 C10 C12 179.6(4) . .
Gd1 O5 C11 O6 -7.2(5) . .
Gd1 O5 C11 C7 170.7(4) . .
Gd1 O6 C11 O5 7.7(5) . .
Gd1 O6 C11 C7 -170.3(3) . .
C8 C7 C11 O5 -11.2(8) . .
S2 C7 C11 O5 171.0(4) . .
C8 C7 C11 O6 166.9(5) . .
S2 C7 C11 O6 -11.0(6) . .
C8 C7 C11 Gd1 112.3(18) . .
S2 C7 C11 Gd1 -66(2) . .
O2 Gd1 C11 O5 14.4(3) 3 .
O4 Gd1 C11 O5 -90.6(4) 2_544 .
O3 Gd1 C11 O5 83.3(3) 4_566 .
O1 Gd1 C11 O5 150.9(2) . .
O6 Gd1 C11 O5 -172.7(5) . .
O7 Gd1 C11 O5 -71.3(3) 2_645 .
O8 Gd1 C11 O5 -124.6(3) 2_645 .
C12 Gd1 C11 O5 -97.3(3) 2_645 .
C5 Gd1 C11 O5 128.2(3) . .
O2 Gd1 C11 O6 -172.9(3) 3 .
O4 Gd1 C11 O6 82.1(5) 2_544 .
O3 Gd1 C11 O6 -104.0(3) 4_566 .
O1 Gd1 C11 O6 -36.4(3) . .
O7 Gd1 C11 O6 101.5(3) 2_645 .
O8 Gd1 C11 O6 48.1(3) 2_645 .
O5 Gd1 C11 O6 172.7(5) . .
C12 Gd1 C11 O6 75.4(3) 2_645 .
C5 Gd1 C11 O6 -59.1(3) . .
O2 Gd1 C11 C7 -113.5(19) 3 .
O4 Gd1 C11 C7 141.6(17) 2_544 .
O3 Gd1 C11 C7 -44.5(19) 4_566 .
O1 Gd1 C11 C7 23.1(19) . .
O6 Gd1 C11 C7 59.5(18) . .
O7 Gd1 C11 C7 160.9(19) 2_645 .
O8 Gd1 C11 C7 107.6(19) 2_645 .
O5 Gd1 C11 C7 -128(2) . .
C12 Gd1 C11 C7 134.8(19) 2_645 .
C5 Gd1 C11 C7 0.4(19) . .
Gd1 O8 C12 O7 -16.7(4) 2_655 .
Gd1 O8 C12 C10 162.2(4) 2_655 .
Gd1 O7 C12 O8 16.9(4) 2_655 .
Gd1 O7 C12 C10 -162.0(3) 2_655 .
C9 C10 C12 O8 4.2(7) . .
S2 C10 C12 O8 -176.6(3) . .
C9 C10 C12 O7 -176.8(4) . .
S2 C10 C12 O7 2.4(6) . .
C9 C10 C12 Gd1 96.0(12) . 2_655
S2 C10 C12 Gd1 -84.8(13) . 2_655
N1 C13 C14 O9 -59.9(8) . .
C14 C13 N1 C16 83.3(7) . .
C14 C13 N1 C15 -158.4(6) . .
C14 C13 N1 C17 -38.7(8) . .
